data_1502173
loop_
_publ_author_name
'Hachiya, Makoto'
'Ito, Mikinao'
'Matsuo, Tsukasa'
'Hashizume, Daisuke'
'Fueno, Hiroyuki'
'Tanaka, Kazuyoshi'
'Tamao, Kohei'

_publ_section_title
;
 Air- and moisture-stable p-monothiobenzoquinones incorporated in an
 octaalkyl-s-hydrindacene skeleton.
;
_journal_issue 10
_journal_name_full 'Organic letters'
_journal_page_first 2666
_journal_page_last 2669
_journal_paper_doi 10.1021/ol200768b
_journal_volume 13
_journal_year 2011
_chemical_formula_moiety 'C24 H36 O S'
_chemical_formula_sum 'C24 H36 O S'
_chemical_formula_weight 372.59
_chemical_name_systematic
; 
 ? 
;
_space_group_IT_number 14
_symmetry_cell_setting monoclinic
_symmetry_space_group_name_Hall '-P 2ybc'
_symmetry_space_group_name_H-M 'P 1 21/c 1'
_atom_sites_solution_hydrogens difmap
_atom_sites_solution_primary direct
_atom_sites_solution_secondary difmap
_audit_creation_method SHELXL-97
_cell_angle_alpha 90
_cell_angle_beta 113.862(2)
_cell_angle_gamma 90
_cell_formula_units_Z 4
_cell_length_a 12.688(3)
_cell_length_b 13.956(3)
_cell_length_c 13.485(3)
_cell_measurement_reflns_used 5485
_cell_measurement_temperature 100
_cell_measurement_theta_max 27.4584
_cell_measurement_theta_min 3.0502
_cell_volume 2183.7(9)
_computing_cell_refinement 'CrystalClear (Rigaku Inc., 2008)'
_computing_data_collection 'CrystalClear (Rigaku Inc., 2008)'
_computing_data_reduction 'CrystalClear (Rigaku Inc., 2008)'
_computing_molecular_graphics SV
_computing_publication_material 'SHELXL-97 (Sheldrick, 2008)'
_computing_structure_refinement 'SHELXL-97 (Sheldrick, 2008)'
_computing_structure_solution 'SHELXS-97 (Sheldrick, 2008)'
_diffrn_ambient_temperature 100
_diffrn_detector_area_resol_mean 7.31
_diffrn_measured_fraction_theta_full 0.976
_diffrn_measured_fraction_theta_max 0.976
_diffrn_measurement_device_type 'Rigaku AFC-10 with Saturn724+'
_diffrn_measurement_method \w-scan
_diffrn_radiation_monochromator graphite
_diffrn_radiation_source 'fine-focus rotating anode'
_diffrn_radiation_type MoK\a
_diffrn_radiation_wavelength 0.71073
_diffrn_reflns_av_R_equivalents 0.0449
_diffrn_reflns_av_sigmaI/netI 0.0484
_diffrn_reflns_limit_h_max 16
_diffrn_reflns_limit_h_min -16
_diffrn_reflns_limit_k_max 12
_diffrn_reflns_limit_k_min -18
_diffrn_reflns_limit_l_max 17
_diffrn_reflns_limit_l_min -17
_diffrn_reflns_number 17672
_diffrn_reflns_theta_full 27.47
_diffrn_reflns_theta_max 27.47
_diffrn_reflns_theta_min 3.05
_diffrn_standards_number 0
_exptl_absorpt_coefficient_mu 0.158
_exptl_absorpt_correction_T_max 0.9953
_exptl_absorpt_correction_T_min 0.8942
_exptl_absorpt_correction_type multi-scan
_exptl_absorpt_process_details anscor
_exptl_crystal_colour orange
_exptl_crystal_density_diffrn 1.133
_exptl_crystal_density_method 'not measured'
_exptl_crystal_description plate
_exptl_crystal_F_000 816
_exptl_crystal_size_max 0.15
_exptl_crystal_size_mid 0.10
_exptl_crystal_size_min 0.03
_refine_diff_density_max 0.329
_refine_diff_density_min -0.231
_refine_diff_density_rms 0.048
_refine_ls_extinction_method none
_refine_ls_goodness_of_fit_ref 1.009
_refine_ls_hydrogen_treatment constr
_refine_ls_matrix_type full
_refine_ls_number_parameters 249
_refine_ls_number_reflns 4890
_refine_ls_number_restraints 0
_refine_ls_restrained_S_all 1.009
_refine_ls_R_factor_all 0.0720
_refine_ls_R_factor_gt 0.0457
_refine_ls_shift/su_max 0.000
_refine_ls_shift/su_mean 0.000
_refine_ls_structure_factor_coef Fsqd
_refine_ls_weighting_details 'calc w=1/[\s^2^(Fo^2^)+(0.0615P)^2^] where P=(Fo^2^+2Fc^2^)/3'
_refine_ls_weighting_scheme calc
_refine_ls_wR_factor_gt 0.1032
_refine_ls_wR_factor_ref 0.1143
_reflns_number_gt 3488
_reflns_number_total 4890
_reflns_threshold_expression I>2\s(I)
_cod_data_source_file ol200768b_si_002.cif
_cod_data_source_block EMindmonothioquinone
_cod_original_cell_volume 2183.7(8)
_cod_original_sg_symbol_H-M 'P 21/c'
_cod_database_code 1502173

loop_
_symmetry_equiv_pos_as_xyz
'x, y, z'
'-x, y+1/2, -z+1/2'
'-x, -y, -z'
'x, -y-1/2, z-1/2'

loop_
_atom_site_label
_atom_site_type_symbol
_atom_site_fract_x
_atom_site_fract_y
_atom_site_fract_z
_atom_site_U_iso_or_equiv
_atom_site_adp_type
_atom_site_occupancy
_atom_site_symmetry_multiplicity
_atom_site_calc_flag
_atom_site_refinement_flags
S1 S 0.14091(4) 0.65665(3) 0.33552(3) 0.02480(13) Uani 1 1 d .
O1 O 0.33444(10) 0.35491(8) 0.16651(10) 0.0295(3) Uani 1 1 d .
C1 C 0.19881(12) 0.57149(10) 0.28889(12) 0.0160(3) Uani 1 1 d .
C2 C 0.23774(11) 0.58961(10) 0.20163(11) 0.0157(3) Uani 1 1 d .
C3 C 0.23051(13) 0.68453(11) 0.14245(13) 0.0198(3) Uani 1 1 d .
C4 C 0.28853(14) 0.65902(12) 0.06343(13) 0.0259(4) Uani 1 1 d .
H4A H 0.2338 0.6711 -0.0123 0.031 Uiso 1 1 calc R
H4B H 0.3572 0.6999 0.0792 0.031 Uiso 1 1 calc R
C5 C 0.32483(13) 0.55142(11) 0.07744(13) 0.0225(3) Uani 1 1 d .
C6 C 0.28486(12) 0.51932(11) 0.16369(12) 0.0176(3) Uani 1 1 d .
C7 C 0.29500(12) 0.41976(11) 0.20392(12) 0.0190(3) Uani 1 1 d .
C8 C 0.25540(12) 0.40205(10) 0.29155(12) 0.0175(3) Uani 1 1 d .
C9 C 0.26244(13) 0.30562(11) 0.34509(13) 0.0222(3) Uani 1 1 d .
C10 C 0.21338(14) 0.32871(11) 0.43083(13) 0.0257(4) Uani 1 1 d .
H10A H 0.2711 0.3124 0.5041 0.031 Uiso 1 1 calc R
H10B H 0.1434 0.2899 0.4164 0.031 Uiso 1 1 calc R
C11 C 0.18292(13) 0.43803(11) 0.42568(12) 0.0212(3) Uani 1 1 d .
C12 C 0.21267(12) 0.47296(10) 0.33292(12) 0.0169(3) Uani 1 1 d .
C13 C 0.29617(13) 0.76770(11) 0.21916(14) 0.0260(4) Uani 1 1 d .
H13A H 0.3049 0.8209 0.1745 0.031 Uiso 1 1 calc R
H13B H 0.2485 0.7915 0.2567 0.031 Uiso 1 1 calc R
C14 C 0.41498(14) 0.74179(13) 0.30438(15) 0.0327(4) Uani 1 1 d .
H14A H 0.4514 0.7991 0.3462 0.049 Uiso 1 1 calc R
H14B H 0.4628 0.7167 0.2685 0.049 Uiso 1 1 calc R
H14C H 0.4072 0.6929 0.3532 0.049 Uiso 1 1 calc R
C15 C 0.10443(13) 0.71739(12) 0.07940(13) 0.0244(4) Uani 1 1 d .
H15A H 0.0744 0.7405 0.1324 0.029 Uiso 1 1 calc R
H15B H 0.1043 0.7725 0.0331 0.029 Uiso 1 1 calc R
C16 C 0.02184(14) 0.64165(14) 0.00795(14) 0.0362(5) Uani 1 1 d .
H16A H -0.0557 0.6690 -0.0271 0.054 Uiso 1 1 calc R
H16B H 0.0201 0.5868 0.0527 0.054 Uiso 1 1 calc R
H16C H 0.0480 0.6204 -0.0476 0.054 Uiso 1 1 calc R
C17 C 0.45611(13) 0.53996(12) 0.11710(15) 0.0293(4) Uani 1 1 d .
H17A H 0.4946 0.5749 0.1854 0.044 Uiso 1 1 calc R
H17B H 0.4810 0.5657 0.0624 0.044 Uiso 1 1 calc R
H17C H 0.4764 0.4719 0.1288 0.044 Uiso 1 1 calc R
C18 C 0.26606(15) 0.49505(14) -0.02871(14) 0.0337(4) Uani 1 1 d .
H18A H 0.1822 0.4996 -0.0533 0.051 Uiso 1 1 calc R
H18B H 0.2895 0.4277 -0.0164 0.051 Uiso 1 1 calc R
H18C H 0.2890 0.5219 -0.0842 0.051 Uiso 1 1 calc R
C19 C 0.38788(14) 0.26976(12) 0.39765(15) 0.0319(4) Uani 1 1 d .
H19A H 0.4365 0.3191 0.4466 0.048 Uiso 1 1 calc R
H19B H 0.4156 0.2562 0.3410 0.048 Uiso 1 1 calc R
H19C H 0.3914 0.2111 0.4389 0.048 Uiso 1 1 calc R
C20 C 0.18845(14) 0.22994(11) 0.26294(14) 0.0292(4) Uani 1 1 d .
H20A H 0.1092 0.2534 0.2266 0.044 Uiso 1 1 calc R
H20B H 0.1888 0.1701 0.3012 0.044 Uiso 1 1 calc R
H20C H 0.2204 0.2182 0.2089 0.044 Uiso 1 1 calc R
C21 C 0.25457(15) 0.48890(12) 0.53444(13) 0.0304(4) Uani 1 1 d .
H21A H 0.2236 0.5544 0.5317 0.036 Uiso 1 1 calc R
H21B H 0.2434 0.4541 0.5934 0.036 Uiso 1 1 calc R
C22 C 0.38359(16) 0.49622(14) 0.56336(15) 0.0412(5) Uani 1 1 d .
H22A H 0.4211 0.5302 0.6325 0.062 Uiso 1 1 calc R
H22B H 0.3963 0.5315 0.5063 0.062 Uiso 1 1 calc R
H22C H 0.4163 0.4317 0.5699 0.062 Uiso 1 1 calc R
C23 C 0.05400(13) 0.45097(12) 0.40334(13) 0.0269(4) Uani 1 1 d .
H23A H 0.0361 0.4095 0.4541 0.032 Uiso 1 1 calc R
H23B H 0.0416 0.5182 0.4195 0.032 Uiso 1 1 calc R
C24 C -0.03034(13) 0.42781(13) 0.28835(15) 0.0324(4) Uani 1 1 d .
H24A H -0.1094 0.4329 0.2833 0.049 Uiso 1 1 calc R
H24B H -0.0166 0.3625 0.2698 0.049 Uiso 1 1 calc R
H24C H -0.0194 0.4731 0.2378 0.049 Uiso 1 1 calc R

loop_
_atom_site_aniso_label
_atom_site_aniso_U_11
_atom_site_aniso_U_22
_atom_site_aniso_U_33
_atom_site_aniso_U_23
_atom_site_aniso_U_13
_atom_site_aniso_U_12
S1 0.0383(3) 0.0171(2) 0.0268(2) 0.00005(16) 0.02120(19) 0.00537(17)
O1 0.0373(7) 0.0199(6) 0.0403(7) -0.0017(5) 0.0250(6) 0.0048(5)
C1 0.0152(7) 0.0160(7) 0.0166(7) -0.0018(6) 0.0062(6) -0.0003(6)
C2 0.0155(7) 0.0152(7) 0.0166(7) 0.0018(6) 0.0067(6) -0.0009(6)
C3 0.0233(8) 0.0168(8) 0.0225(8) 0.0056(6) 0.0127(7) 0.0039(6)
C4 0.0294(9) 0.0273(9) 0.0275(9) 0.0084(7) 0.0183(7) 0.0064(7)
C5 0.0261(8) 0.0236(8) 0.0238(8) 0.0031(7) 0.0163(7) 0.0040(7)
C6 0.0155(7) 0.0190(8) 0.0184(7) 0.0007(6) 0.0072(6) 0.0002(6)
C7 0.0169(7) 0.0187(7) 0.0225(8) -0.0010(6) 0.0091(6) 0.0001(6)
C8 0.0175(7) 0.0147(7) 0.0200(8) -0.0006(6) 0.0074(6) -0.0017(6)
C9 0.0265(8) 0.0153(7) 0.0259(9) 0.0018(6) 0.0118(7) 0.0009(6)
C10 0.0358(9) 0.0188(8) 0.0244(8) 0.0039(7) 0.0141(7) -0.0013(7)
C11 0.0291(8) 0.0183(8) 0.0196(8) 0.0031(6) 0.0136(7) 0.0007(7)
C12 0.0166(7) 0.0169(7) 0.0168(7) 0.0002(6) 0.0064(6) -0.0019(6)
C13 0.0294(9) 0.0147(7) 0.0359(10) 0.0033(7) 0.0151(8) -0.0024(7)
C14 0.0283(9) 0.0242(9) 0.0424(11) -0.0017(8) 0.0111(8) -0.0070(7)
C15 0.0277(9) 0.0255(9) 0.0211(8) 0.0069(7) 0.0109(7) 0.0106(7)
C16 0.0279(9) 0.0481(12) 0.0261(9) -0.0061(8) 0.0044(7) 0.0108(8)
C17 0.0274(9) 0.0303(9) 0.0389(10) 0.0043(8) 0.0226(8) 0.0037(7)
C18 0.0377(10) 0.0432(11) 0.0248(9) -0.0032(8) 0.0173(8) 0.0044(9)
C19 0.0315(9) 0.0224(9) 0.0386(10) 0.0058(8) 0.0107(8) 0.0069(7)
C20 0.0374(10) 0.0163(8) 0.0336(10) -0.0015(7) 0.0141(8) -0.0035(7)
C21 0.0462(11) 0.0252(9) 0.0181(8) -0.0002(7) 0.0113(8) 0.0009(8)
C22 0.0439(11) 0.0362(11) 0.0280(10) -0.0064(8) -0.0017(8) 0.0014(9)
C23 0.0350(9) 0.0241(9) 0.0324(9) 0.0025(7) 0.0248(8) -0.0013(7)
C24 0.0264(9) 0.0321(10) 0.0426(11) 0.0053(8) 0.0179(8) -0.0019(8)

loop_
_atom_type_symbol
_atom_type_description
_atom_type_scat_dispersion_real
_atom_type_scat_dispersion_imag
_atom_type_scat_source
C C 0.0033 0.0016 'International Tables Vol C Tables 4.2.6.8 and 6.1.1.4'
H H 0.0000 0.0000 'International Tables Vol C Tables 4.2.6.8 and 6.1.1.4'
O O 0.0106 0.0060 'International Tables Vol C Tables 4.2.6.8 and 6.1.1.4'
S S 0.1246 0.1234 'International Tables Vol C Tables 4.2.6.8 and 6.1.1.4'

loop_
_geom_angle_atom_site_label_1
_geom_angle_atom_site_label_2
_geom_angle_atom_site_label_3
_geom_angle
C2 C1 C12 117.19(12)
C2 C1 S1 121.78(11)
C12 C1 S1 121.03(11)
C6 C2 C1 121.39(13)
C6 C2 C3 111.91(13)
C1 C2 C3 126.69(13)
C2 C3 C15 111.95(12)
C2 C3 C13 113.37(13)
C15 C3 C13 107.54(12)
C2 C3 C4 102.31(12)
C15 C3 C4 111.15(13)
C13 C3 C4 110.54(13)
C5 C4 C3 109.54(12)
C5 C4 H4A 109.8
C3 C4 H4A 109.8
C5 C4 H4B 109.8
C3 C4 H4B 109.8
H4A C4 H4B 108.2
C6 C5 C18 112.18(13)
C6 C5 C17 110.78(13)
C18 C5 C17 108.66(13)
C6 C5 C4 101.77(12)
C18 C5 C4 111.83(14)
C17 C5 C4 111.56(13)
C2 C6 C7 121.95(14)
C2 C6 C5 114.40(13)
C7 C6 C5 123.65(13)
O1 C7 C6 121.87(14)
O1 C7 C8 121.85(14)
C6 C7 C8 116.28(13)
C12 C8 C7 121.96(14)
C12 C8 C9 114.23(13)
C7 C8 C9 123.78(13)
C8 C9 C19 111.05(13)
C8 C9 C20 111.40(13)
C19 C9 C20 108.85(13)
C8 C9 C10 101.93(12)
C19 C9 C10 112.06(14)
C20 C9 C10 111.46(13)
C9 C10 C11 109.55(12)
C9 C10 H10A 109.8
C11 C10 H10A 109.8
C9 C10 H10B 109.8
C11 C10 H10B 109.8
H10A C10 H10B 108.2
C12 C11 C23 113.28(12)
C12 C11 C21 112.62(13)
C23 C11 C21 107.43(13)
C12 C11 C10 102.06(12)
C23 C11 C10 110.11(12)
C21 C11 C10 111.34(13)
C8 C12 C1 121.12(13)
C8 C12 C11 112.20(13)
C1 C12 C11 126.68(13)
C14 C13 C3 115.17(13)
C14 C13 H13A 108.5
C3 C13 H13A 108.5
C14 C13 H13B 108.5
C3 C13 H13B 108.5
H13A C13 H13B 107.5
C13 C14 H14A 109.5
C13 C14 H14B 109.5
H14A C14 H14B 109.5
C13 C14 H14C 109.5
H14A C14 H14C 109.5
H14B C14 H14C 109.5
C16 C15 C3 115.80(13)
C16 C15 H15A 108.3
C3 C15 H15A 108.3
C16 C15 H15B 108.3
C3 C15 H15B 108.3
H15A C15 H15B 107.4
C15 C16 H16A 109.5
C15 C16 H16B 109.5
H16A C16 H16B 109.5
C15 C16 H16C 109.5
H16A C16 H16C 109.5
H16B C16 H16C 109.5
C5 C17 H17A 109.5
C5 C17 H17B 109.5
H17A C17 H17B 109.5
C5 C17 H17C 109.5
H17A C17 H17C 109.5
H17B C17 H17C 109.5
C5 C18 H18A 109.5
C5 C18 H18B 109.5
H18A C18 H18B 109.5
C5 C18 H18C 109.5
H18A C18 H18C 109.5
H18B C18 H18C 109.5
C9 C19 H19A 109.5
C9 C19 H19B 109.5
H19A C19 H19B 109.5
C9 C19 H19C 109.5
H19A C19 H19C 109.5
H19B C19 H19C 109.5
C9 C20 H20A 109.5
C9 C20 H20B 109.5
H20A C20 H20B 109.5
C9 C20 H20C 109.5
H20A C20 H20C 109.5
H20B C20 H20C 109.5
C22 C21 C11 115.50(14)
C22 C21 H21A 108.4
C11 C21 H21A 108.4
C22 C21 H21B 108.4
C11 C21 H21B 108.4
H21A C21 H21B 107.5
C21 C22 H22A 109.5
C21 C22 H22B 109.5
H22A C22 H22B 109.5
C21 C22 H22C 109.5
H22A C22 H22C 109.5
H22B C22 H22C 109.5
C24 C23 C11 115.19(14)
C24 C23 H23A 108.5
C11 C23 H23A 108.5
C24 C23 H23B 108.5
C11 C23 H23B 108.5
H23A C23 H23B 107.5
C23 C24 H24A 109.5
C23 C24 H24B 109.5
H24A C24 H24B 109.5
C23 C24 H24C 109.5
H24A C24 H24C 109.5
H24B C24 H24C 109.5

loop_
_geom_bond_atom_site_label_1
_geom_bond_atom_site_label_2
_geom_bond_distance
S1 C1 1.6496(15)
O1 C7 1.2362(18)
C1 C2 1.471(2)
C1 C12 1.480(2)
C2 C6 1.352(2)
C2 C3 1.530(2)
C3 C15 1.547(2)
C3 C13 1.554(2)
C3 C4 1.562(2)
C4 C5 1.560(2)
C4 H4A 0.9900
C4 H4B 0.9900
C5 C6 1.513(2)
C5 C18 1.536(2)
C5 C17 1.538(2)
C6 C7 1.478(2)
C7 C8 1.480(2)
C8 C12 1.352(2)
C8 C9 1.513(2)
C9 C19 1.540(2)
C9 C20 1.544(2)
C9 C10 1.553(2)
C10 C11 1.568(2)
C10 H10A 0.9900
C10 H10B 0.9900
C11 C12 1.525(2)
C11 C23 1.549(2)
C11 C21 1.550(2)
C13 C14 1.524(2)
C13 H13A 0.9900
C13 H13B 0.9900
C14 H14A 0.9800
C14 H14B 0.9800
C14 H14C 0.9800
C15 C16 1.525(2)
C15 H15A 0.9900
C15 H15B 0.9900
C16 H16A 0.9800
C16 H16B 0.9800
C16 H16C 0.9800
C17 H17A 0.9800
C17 H17B 0.9800
C17 H17C 0.9800
C18 H18A 0.9800
C18 H18B 0.9800
C18 H18C 0.9800
C19 H19A 0.9800
C19 H19B 0.9800
C19 H19C 0.9800
C20 H20A 0.9800
C20 H20B 0.9800
C20 H20C 0.9800
C21 C22 1.525(3)
C21 H21A 0.9900
C21 H21B 0.9900
C22 H22A 0.9800
C22 H22B 0.9800
C22 H22C 0.9800
C23 C24 1.520(2)
C23 H23A 0.9900
C23 H23B 0.9900
C24 H24A 0.9800
C24 H24B 0.9800
C24 H24C 0.9800

loop_
_geom_torsion_atom_site_label_1
_geom_torsion_atom_site_label_2
_geom_torsion_atom_site_label_3
_geom_torsion_atom_site_label_4
_geom_torsion
C12 C1 C2 C6 -0.4(2)
S1 C1 C2 C6 -179.83(11)
C12 C1 C2 C3 178.91(13)
S1 C1 C2 C3 -0.5(2)
C6 C2 C3 C15 116.56(14)
C1 C2 C3 C15 -62.79(19)
C6 C2 C3 C13 -121.56(14)
C1 C2 C3 C13 59.09(18)
C6 C2 C3 C4 -2.52(16)
C1 C2 C3 C4 178.13(13)
C2 C3 C4 C5 1.07(16)
C15 C3 C4 C5 -118.58(14)
C13 C3 C4 C5 122.09(14)
C3 C4 C5 C6 0.51(16)
C3 C4 C5 C18 120.43(14)
C3 C4 C5 C17 -117.65(14)
C1 C2 C6 C7 2.9(2)
C3 C2 C6 C7 -176.53(13)
C1 C2 C6 C5 -177.45(12)
C3 C2 C6 C5 3.15(17)
C18 C5 C6 C2 -121.91(15)
C17 C5 C6 C2 116.48(14)
C4 C5 C6 C2 -2.23(16)
C18 C5 C6 C7 57.77(18)
C17 C5 C6 C7 -63.84(18)
C4 C5 C6 C7 177.45(13)
C2 C6 C7 O1 177.46(14)
C5 C6 C7 O1 -2.2(2)
C2 C6 C7 C8 -2.6(2)
C5 C6 C7 C8 177.75(13)
O1 C7 C8 C12 179.72(14)
C6 C7 C8 C12 -0.2(2)
O1 C7 C8 C9 1.9(2)
C6 C7 C8 C9 -178.08(13)
C12 C8 C9 C19 -118.99(15)
C7 C8 C9 C19 59.02(19)
C12 C8 C9 C20 119.49(15)
C7 C8 C9 C20 -62.50(18)
C12 C8 C9 C10 0.53(16)
C7 C8 C9 C10 178.53(13)
C8 C9 C10 C11 -1.48(16)
C19 C9 C10 C11 117.32(14)
C20 C9 C10 C11 -120.41(14)
C9 C10 C11 C12 1.83(15)
C9 C10 C11 C23 122.40(14)
C9 C10 C11 C21 -118.56(14)
C7 C8 C12 C1 2.7(2)
C9 C8 C12 C1 -179.30(13)
C7 C8 C12 C11 -177.37(12)
C9 C8 C12 C11 0.68(17)
C2 C1 C12 C8 -2.4(2)
S1 C1 C12 C8 177.05(11)
C2 C1 C12 C11 177.62(13)
S1 C1 C12 C11 -2.9(2)
C23 C11 C12 C8 -119.88(14)
C21 C11 C12 C8 117.95(15)
C10 C11 C12 C8 -1.54(16)
C23 C11 C12 C1 60.10(19)
C21 C11 C12 C1 -62.07(19)
C10 C11 C12 C1 178.44(14)
C2 C3 C13 C14 43.79(19)
C15 C3 C13 C14 168.10(14)
C4 C3 C13 C14 -70.40(18)
C2 C3 C15 C16 -48.58(19)
C13 C3 C15 C16 -173.75(14)
C4 C3 C15 C16 65.14(18)
C12 C11 C21 C22 -46.50(19)
C23 C11 C21 C22 -171.93(14)
C10 C11 C21 C22 67.44(18)
C12 C11 C23 C24 40.59(19)
C21 C11 C23 C24 165.62(14)
C10 C11 C23 C24 -72.97(17)
